data_4303261
loop_
_publ_author_name
'Michael R. Kember'
'Andrew J. P. White'
'Charlotte K. Williams'

_publ_section_title
;
Di- and Tri-Zinc Catalysts for the Low-Pressure Copolymerization of CO2 and
Cyclohexene Oxide
;
_journal_name_full 'Inorganic Chemistry'
_journal_page_first 9535
_journal_page_last 9542
_journal_paper_doi 10.1021/ic901109e
_journal_volume 48
_journal_year 2009
_chemical_formula_moiety 'C36 H54 N4 O10 Zn3, 1.75(C4 H8 O)'
_chemical_formula_sum 'C43 H68 N4 O11.75 Zn3'
_chemical_formula_weight 1025.12
_chemical_name_systematic
; 
 ? 
;
_space_group_IT_number 14
_symmetry_cell_setting monoclinic
_symmetry_space_group_name_Hall '-P 2ybc'
_symmetry_space_group_name_H-M 'P 1 21/c 1'
_atom_sites_solution_hydrogens geom
_atom_sites_solution_primary direct
_atom_sites_solution_secondary difmap
_audit_creation_method SHELXL-97
_cell_angle_alpha 90.00
_cell_angle_beta 114.217(1)
_cell_angle_gamma 90.00
_cell_formula_units_Z 8
_cell_length_a 24.2406(3)
_cell_length_b 16.3317(2)
_cell_length_c 29.4556(2)
_cell_measurement_reflns_used 48529
_cell_measurement_temperature 173(2)
_cell_measurement_theta_max 31.7025
_cell_measurement_theta_min 3.8394
_cell_volume 10635.0(2)
_computing_cell_refinement 'CrysAlis RED, Oxford Diffraction Ltd'
_computing_data_collection 'CrysAlis CCD, Oxford Diffraction Ltd'
_computing_data_reduction 'CrysAlis RED, Oxford Diffraction Ltd'
_computing_molecular_graphics 'Bruker SHELXTL'
_computing_publication_material 'Bruker SHELXTL'
_computing_structure_refinement 'SHELXL-97 (Sheldrick, 1997)'
_computing_structure_solution 'SHELXS-97 (Sheldrick, 1990)'
_diffrn_ambient_temperature 173(2)
_diffrn_detector_area_resol_mean 15.9863
_diffrn_measured_fraction_theta_full 0.980
_diffrn_measured_fraction_theta_max 0.919
_diffrn_measurement_device_type 'OD Xcalibur 3'
_diffrn_measurement_method 'phi and omega scans'
_diffrn_radiation_monochromator graphite
_diffrn_radiation_source 'Enhance (Mo) X-ray Source'
_diffrn_radiation_type MoK\a
_diffrn_radiation_wavelength 0.71073
_diffrn_reflns_av_R_equivalents 0.0492
_diffrn_reflns_av_sigmaI/netI 0.0832
_diffrn_reflns_limit_h_max 35
_diffrn_reflns_limit_h_min -35
_diffrn_reflns_limit_k_max 23
_diffrn_reflns_limit_k_min -23
_diffrn_reflns_limit_l_max 43
_diffrn_reflns_limit_l_min -42
_diffrn_reflns_number 136789
_diffrn_reflns_theta_full 30.00
_diffrn_reflns_theta_max 31.76
_diffrn_reflns_theta_min 3.85
_diffrn_standards_number 0
_exptl_absorpt_coefficient_mu 1.397
_exptl_absorpt_correction_T_max 1.00000
_exptl_absorpt_correction_T_min 0.80684
_exptl_absorpt_correction_type multi-scan
_exptl_absorpt_process_details
; 
CrysAlis RED, Oxford Diffraction Ltd., 
Version 1.171.32.5 (release 08-05-2007 CrysAlis171 .NET) 
(compiled May  8 2007,13:10:02) 
Empirical absorption correction using spherical harmonics, 
implemented in SCALE3 ABSPACK scaling algorithm. 
;
_exptl_crystal_colour Colourless
_exptl_crystal_density_diffrn 1.280
_exptl_crystal_density_method 'not measured'
_exptl_crystal_description blocks
_exptl_crystal_F_000 4304
_exptl_crystal_size_max 0.49
_exptl_crystal_size_mid 0.40
_exptl_crystal_size_min 0.16
_platon_squeeze_details
;
 SQUEEZE suggests 589e/cell, which is 147.25e/asu or 73.6e/complex.
 Before SQUEEZE, solvent looked like thf in 6 different sites per asu.
 thf = C4H8O = 40e, 1.75thf = 70e. This is close to the 73.6e/complex
 suggested by SQUEEZE so this was considered to be the solvent present.

 asu thus 3.5thf low = C14 H28 O3.5, so UNIT C56 H112 O14 low,
 i.e. C288 H432 N32 O80 Zn24
;
_refine_diff_density_max 0.800
_refine_diff_density_min -0.727
_refine_diff_density_rms 0.117
_refine_ls_extinction_method none
_refine_ls_goodness_of_fit_ref 1.163
_refine_ls_hydrogen_treatment constr
_refine_ls_matrix_type full
_refine_ls_number_parameters 1002
_refine_ls_number_reflns 33259
_refine_ls_number_restraints 13
_refine_ls_restrained_S_all 1.162
_refine_ls_R_factor_all 0.1013
_refine_ls_R_factor_gt 0.0610
_refine_ls_shift/su_max 0.001
_refine_ls_shift/su_mean 0.000
_refine_ls_structure_factor_coef Fsqd
_refine_ls_weighting_details 'calc w=1/[\s^2^(Fo^2^)+(0.1197P)^2^+0.0000P] where P=(Fo^2^+2Fc^2^)/3'
_refine_ls_weighting_scheme calc
_refine_ls_wR_factor_gt 0.2054
_refine_ls_wR_factor_ref 0.2331
_reflns_number_gt 18559
_reflns_number_total 33259
_reflns_threshold_expression >2sigma(I)
_cod_data_source_file ic901109e_si_002_2.cif
_cod_data_source_block '[L2Zn3(OAc)4]'
_cod_depositor_comments
;
The following automatic conversions were performed:
'_symmetry_cell_setting' value 'Monoclinic' changed to 'monoclinic'
according to '/home/saulius/struct/CIF-dictionaries/cif_core.dic'
dictionary named 'cif_core.dic' version 2.4.1 from 2010-06-29.

Automatic conversion script
Id: cif_fix_enum 1527 2010-12-29 10:47:43Z saulius 
;
_cod_database_code 4303261

loop_
_symmetry_equiv_pos_as_xyz
'x, y, z'
'-x, y+1/2, -z+1/2'
'-x, -y, -z'
'x, -y-1/2, z-1/2'

loop_
_atom_site_label
_atom_site_type_symbol
_atom_site_fract_x
_atom_site_fract_y
_atom_site_fract_z
_atom_site_U_iso_or_equiv
_atom_site_adp_type
_atom_site_occupancy
_atom_site_symmetry_multiplicity
_atom_site_calc_flag
_atom_site_refinement_flags
_atom_site_disorder_assembly
_atom_site_disorder_group
Zn1 Zn 0.10717(2) 0.48345(3) 0.414055(16) 0.03207(11) Uani 1 1 d . . .
Zn2 Zn 0.07938(2) 0.46952(3) 0.301015(16) 0.03100(11) Uani 1 1 d . . .
Zn3 Zn 0.09005(3) 0.65424(6) 0.35785(3) 0.0314(2) Uani 0.860(4) 1 d P A 1
Zn3A Zn 0.0886(2) 0.6799(4) 0.3431(2) 0.0371(12) Uiso 0.140(4) 1 d P A 2
O1 O 0.13571(12) 0.55243(16) 0.36188(10) 0.0330(6) Uani 1 1 d . A .
C1 C 0.19666(16) 0.5585(2) 0.37416(14) 0.0291(7) Uani 1 1 d . . .
C2 C 0.23786(18) 0.5700(2) 0.42335(15) 0.0349(8) Uani 1 1 d . A .
C3 C 0.21789(19) 0.5830(3) 0.46515(14) 0.0381(9) Uani 1 1 d . . .
H3A H 0.2536 0.5977 0.4957 0.046 Uiso 1 1 calc R A .
H3B H 0.1894 0.6298 0.4565 0.046 Uiso 1 1 calc R . .
N4 N 0.18831(16) 0.5108(2) 0.47568(12) 0.0369(7) Uani 1 1 d . A .
H4 H 0.2133 0.4681 0.4794 0.044 Uiso 1 1 calc R . .
C5 C 0.1837(2) 0.5212(3) 0.52306(15) 0.0413(10) Uani 1 1 d . . .
H5A H 0.1594 0.5707 0.5211 0.050 Uiso 1 1 calc R A .
H5B H 0.2248 0.5306 0.5493 0.050 Uiso 1 1 calc R . .
C6 C 0.1553(2) 0.4485(3) 0.53864(15) 0.0429(10) Uani 1 1 d . A .
C7 C 0.0867(2) 0.4454(3) 0.50796(15) 0.0410(9) Uani 1 1 d . . .
H7A H 0.0689 0.4060 0.5237 0.049 Uiso 1 1 calc R A .
H7B H 0.0695 0.5000 0.5090 0.049 Uiso 1 1 calc R . .
N8 N 0.06830(15) 0.4214(2) 0.45500(11) 0.0316(7) Uani 1 1 d . A .
H8 H 0.0774 0.3680 0.4547 0.038 Uiso 1 1 calc R . .
C9 C 0.00129(17) 0.4292(2) 0.42825(15) 0.0338(8) Uani 1 1 d . . .
H9A H -0.0094 0.4878 0.4213 0.041 Uiso 1 1 calc R A .
H9B H -0.0179 0.4087 0.4499 0.041 Uiso 1 1 calc R . .
C10 C -0.02291(18) 0.3827(2) 0.38046(14) 0.0319(8) Uani 1 1 d . A .
C11 C -0.00865(17) 0.4044(2) 0.34047(14) 0.0301(7) Uani 1 1 d . . .
O11 O 0.03361(12) 0.46215(16) 0.34610(10) 0.0317(6) Uani 1 1 d . A .
C12 C -0.04224(16) 0.3643(2) 0.29409(14) 0.0313(8) Uani 1 1 d . A .
C13 C -0.03962(18) 0.3973(3) 0.24705(14) 0.0368(9) Uani 1 1 d . . .
H13A H -0.0693 0.3668 0.2184 0.044 Uiso 1 1 calc R A .
H13B H -0.0527 0.4553 0.2433 0.044 Uiso 1 1 calc R . .
N14 N 0.01892(16) 0.39304(19) 0.24430(12) 0.0339(7) Uani 1 1 d . A .
H14 H 0.0324 0.3413 0.2518 0.041 Uiso 1 1 calc R . .
C15 C 0.01150(18) 0.4091(3) 0.19251(13) 0.0352(8) Uani 1 1 d . . .
H15A H -0.0102 0.4617 0.1815 0.042 Uiso 1 1 calc R A .
H15B H -0.0145 0.3656 0.1708 0.042 Uiso 1 1 calc R . .
C16 C 0.0694(2) 0.4130(2) 0.18468(14) 0.0354(9) Uani 1 1 d . A .
C17 C 0.10727(19) 0.4891(2) 0.20970(14) 0.0350(8) Uani 1 1 d . . .
H17A H 0.1387 0.4962 0.1967 0.042 Uiso 1 1 calc R A .
H17B H 0.0805 0.5376 0.1994 0.042 Uiso 1 1 calc R . .
N18 N 0.13678(14) 0.48803(19) 0.26367(11) 0.0300(6) Uani 1 1 d . A .
H18 H 0.1623 0.4451 0.2718 0.036 Uiso 1 1 calc R . .
C19 C 0.17494(19) 0.5618(3) 0.28238(14) 0.0370(9) Uani 1 1 d . . .
H19A H 0.1483 0.6099 0.2778 0.044 Uiso 1 1 calc R A .
H19B H 0.1984 0.5708 0.2621 0.044 Uiso 1 1 calc R . .
C20 C 0.21799(19) 0.5566(2) 0.33606(15) 0.0347(8) Uani 1 1 d . A .
C21 C 0.2793(2) 0.5586(3) 0.34781(17) 0.0439(10) Uani 1 1 d . . .
H21A H 0.2931 0.5561 0.3219 0.053 Uiso 1 1 calc R A .
C22 C 0.32205(19) 0.5642(3) 0.39815(18) 0.0483(11) Uani 1 1 d . A .
C23 C 0.2999(2) 0.5714(3) 0.43376(17) 0.0449(10) Uani 1 1 d . . .
H23A H 0.3279 0.5777 0.4674 0.054 Uiso 1 1 calc R A .
C24 C 0.3890(2) 0.5663(5) 0.4104(2) 0.0747(18) Uani 1 1 d . . .
H24A H 0.4063 0.5117 0.4209 0.112 Uiso 1 1 calc R A .
H24B H 0.4090 0.6055 0.4374 0.112 Uiso 1 1 calc R . .
H24C H 0.3951 0.5830 0.3809 0.112 Uiso 1 1 calc R . .
C25 C 0.1854(2) 0.3682(3) 0.53694(18) 0.0533(12) Uani 1 1 d . . .
H25A H 0.1659 0.3237 0.5472 0.080 Uiso 1 1 calc R A .
H25B H 0.2283 0.3708 0.5596 0.080 Uiso 1 1 calc R . .
H25C H 0.1815 0.3582 0.5029 0.080 Uiso 1 1 calc R . .
C26 C 0.1625(3) 0.4629(4) 0.59250(17) 0.0566(13) Uani 1 1 d . . .
H26A H 0.1448 0.4168 0.6032 0.085 Uiso 1 1 calc R A .
H26B H 0.1417 0.5136 0.5940 0.085 Uiso 1 1 calc R . .
H26C H 0.2055 0.4675 0.6145 0.085 Uiso 1 1 calc R . .
C27 C -0.06323(17) 0.3183(2) 0.37501(15) 0.0324(8) Uani 1 1 d . . .
H27A H -0.0716 0.3041 0.4028 0.039 Uiso 1 1 calc R A .
C28 C -0.09137(19) 0.2747(2) 0.33167(15) 0.0369(9) Uani 1 1 d . A .
C29 C -0.08032(19) 0.3014(2) 0.29132(14) 0.0345(8) Uani 1 1 d . . .
H29A H -0.1004 0.2744 0.2603 0.041 Uiso 1 1 calc R A .
C30 C -0.1310(2) 0.2024(3) 0.32890(18) 0.0466(11) Uani 1 1 d . . .
H30A H -0.1652 0.2012 0.2962 0.070 Uiso 1 1 calc R A .
H30B H -0.1461 0.2070 0.3550 0.070 Uiso 1 1 calc R . .
H30C H -0.1074 0.1518 0.3337 0.070 Uiso 1 1 calc R . .
C31 C 0.1077(2) 0.3357(3) 0.20267(17) 0.0452(10) Uani 1 1 d . . .
H31A H 0.1199 0.3294 0.2386 0.068 Uiso 1 1 calc R A .
H31B H 0.1437 0.3401 0.1957 0.068 Uiso 1 1 calc R . .
H31C H 0.0839 0.2879 0.1853 0.068 Uiso 1 1 calc R . .
C32 C 0.0503(2) 0.4234(3) 0.12772(15) 0.0431(10) Uani 1 1 d . . .
H32A H 0.0265 0.4737 0.1163 0.065 Uiso 1 1 calc R A .
H32B H 0.0258 0.3763 0.1101 0.065 Uiso 1 1 calc R . .
H32C H 0.0865 0.4267 0.1208 0.065 Uiso 1 1 calc R . .
O40 O 0.15345(14) 0.37490(17) 0.41035(10) 0.0390(7) Uani 1 1 d . A .
C41 C 0.15882(19) 0.3412(2) 0.37402(15) 0.0363(9) Uani 1 1 d . . .
O42 O 0.13357(14) 0.36519(18) 0.32932(10) 0.0411(7) Uani 1 1 d . A .
C43 C 0.1993(3) 0.2662(3) 0.3844(2) 0.0591(14) Uani 1 1 d . A .
H43A H 0.2172 0.2548 0.4202 0.089 Uiso 1 1 calc R . .
H43B H 0.2316 0.2765 0.3732 0.089 Uiso 1 1 calc R . .
H43C H 0.1753 0.2190 0.3664 0.089 Uiso 1 1 calc R . .
O45 O 0.07251(17) 0.6066(2) 0.41354(14) 0.0339(8) Uani 0.860(4) 1 d P A 1
C46 C 0.0454(2) 0.6435(3) 0.43738(18) 0.0345(10) Uani 0.860(4) 1 d PU A 1
O47 O 0.0558(2) 0.6343(3) 0.48095(15) 0.0610(12) Uani 0.860(4) 1 d P A 1
C48 C -0.0023(3) 0.7061(4) 0.4063(2) 0.0531(14) Uani 0.860(4) 1 d P A 1
H48A H -0.0238 0.7269 0.4257 0.080 Uiso 0.860(4) 1 calc PR A 1
H48B H -0.0312 0.6798 0.3759 0.080 Uiso 0.860(4) 1 calc PR A 1
H48C H 0.0176 0.7516 0.3973 0.080 Uiso 0.860(4) 1 calc PR A 1
O50 O 0.02771(14) 0.57258(17) 0.25853(10) 0.0407(7) Uani 1 1 d D A .
C51 C 0.0018(2) 0.6369(3) 0.26100(19) 0.0350(11) Uani 0.860(4) 1 d PD A 1
O52 O 0.01578(16) 0.6804(2) 0.29980(12) 0.0381(8) Uani 0.860(4) 1 d PD A 1
C53 C -0.0490(2) 0.6655(3) 0.2152(2) 0.0409(12) Uani 0.860(4) 1 d PD A 1
H53A H -0.0699 0.6182 0.1950 0.061 Uiso 0.860(4) 1 calc PR A 1
H53B H -0.0333 0.7002 0.1960 0.061 Uiso 0.860(4) 1 calc PR A 1
H53C H -0.0774 0.6971 0.2242 0.061 Uiso 0.860(4) 1 calc PR A 1
O45A O 0.0699(10) 0.5975(13) 0.4316(8) 0.025(5) Uiso 0.140(4) 1 d PD A 2
C46A C 0.0293(12) 0.6539(13) 0.4097(9) 0.063(8) Uiso 0.140(4) 1 d PDU A 2
O47A O 0.0243(12) 0.6969(16) 0.3702(10) 0.060(7) Uiso 0.140(4) 1 d PD A 2
C48A C -0.0193(15) 0.678(2) 0.4262(14) 0.048(8) Uiso 0.140(4) 1 d PD A 2
H48G H -0.0215 0.6375 0.4498 0.073 Uiso 0.140(4) 1 calc PR A 2
H48H H -0.0582 0.6806 0.3972 0.073 Uiso 0.140(4) 1 calc PR A 2
H48I H -0.0098 0.7319 0.4422 0.073 Uiso 0.140(4) 1 calc PR A 2
C51A C 0.0109(11) 0.6444(11) 0.2478(9) 0.034(8) Uiso 0.140(4) 1 d PD A 2
O52A O 0.0332(11) 0.6988(15) 0.2794(10) 0.051(6) Uiso 0.140(4) 1 d PD A 2
C53A C -0.0366(13) 0.6694(18) 0.1968(10) 0.030(6) Uiso 0.140(4) 1 d PD A 2
H53G H -0.0179 0.6726 0.1731 0.045 Uiso 0.140(4) 1 calc PR A 2
H53H H -0.0534 0.7229 0.1993 0.045 Uiso 0.140(4) 1 calc PR A 2
H53I H -0.0691 0.6286 0.1853 0.045 Uiso 0.140(4) 1 calc PR A 2
O55 O 0.13085(18) 0.7586(2) 0.39354(12) 0.0594(9) Uani 1 1 d . . .
C56 C 0.1581(2) 0.7762(3) 0.36592(17) 0.0448(10) Uani 1 1 d . A .
O57 O 0.15297(17) 0.7319(2) 0.33073(13) 0.0593(9) Uani 1 1 d . . .
C58 C 0.1977(3) 0.8520(4) 0.3779(2) 0.0741(18) Uani 1 1 d . . .
H58A H 0.2112 0.8618 0.3512 0.111 Uiso 1 1 calc R A .
H58B H 0.2330 0.8439 0.4094 0.111 Uiso 1 1 calc R . .
H58C H 0.1745 0.8993 0.3808 0.111 Uiso 1 1 calc R . .
Zn1' Zn 0.53698(2) 0.11230(3) 0.306582(17) 0.03112(11) Uani 1 1 d . . .
Zn2' Zn 0.672558(18) 0.13245(2) 0.380975(15) 0.02682(10) Uani 1 1 d . . .
Zn3' Zn 0.58685(2) 0.31820(3) 0.342286(17) 0.03196(11) Uani 1 1 d . . .
O1' O 0.58857(11) 0.20457(15) 0.36935(9) 0.0280(5) Uani 1 1 d . . .
C1' C 0.57201(17) 0.2044(2) 0.40836(15) 0.0312(8) Uani 1 1 d . . .
C2' C 0.51024(17) 0.2005(2) 0.40030(16) 0.0351(8) Uani 1 1 d . . .
C3' C 0.46170(19) 0.2056(2) 0.34918(18) 0.0419(10) Uani 1 1 d . . .
H3'A H 0.4691 0.2544 0.3325 0.050 Uiso 1 1 calc R . .
H3'B H 0.4225 0.2139 0.3516 0.050 Uiso 1 1 calc R . .
N4' N 0.45657(14) 0.13243(19) 0.31741(13) 0.0362(8) Uani 1 1 d . . .
H4' H 0.4536 0.0893 0.3353 0.043 Uiso 1 1 calc R . .
C5' C 0.39952(18) 0.1336(3) 0.27245(19) 0.0462(11) Uani 1 1 d . . .
H5'A H 0.3998 0.1813 0.2518 0.055 Uiso 1 1 calc R . .
H5'B H 0.3655 0.1409 0.2825 0.055 Uiso 1 1 calc R . .
C6' C 0.38867(18) 0.0567(2) 0.24124(18) 0.0438(11) Uani 1 1 d . . .
C7' C 0.43169(18) 0.0507(2) 0.21362(16) 0.0413(10) Uani 1 1 d . . .
H7'A H 0.4165 0.0069 0.1882 0.050 Uiso 1 1 calc R . .
H7'B H 0.4296 0.1029 0.1959 0.050 Uiso 1 1 calc R . .
N8' N 0.49507(14) 0.03366(19) 0.24564(12) 0.0333(7) Uani 1 1 d . . .
H8' H 0.4972 -0.0175 0.2575 0.040 Uiso 1 1 calc R . .
C9' C 0.52979(19) 0.0358(3) 0.21524(15) 0.0379(9) Uani 1 1 d . . .
H9'A H 0.5311 0.0931 0.2047 0.045 Uiso 1 1 calc R . .
H9'B H 0.5080 0.0031 0.1848 0.045 Uiso 1 1 calc R . .
C10' C 0.59423(17) 0.0041(2) 0.24020(14) 0.0297(7) Uani 1 1 d . . .
C11' C 0.63662(16) 0.0427(2) 0.28269(13) 0.0261(7) Uani 1 1 d . . .
O11' O 0.62163(11) 0.10206(14) 0.30733(9) 0.0269(5) Uani 1 1 d . . .
C12' C 0.69798(17) 0.0205(2) 0.29592(13) 0.0290(7) Uani 1 1 d . . .
C13' C 0.74938(17) 0.0686(2) 0.33492(13) 0.0314(8) Uani 1 1 d . . .
H13C H 0.7882 0.0458 0.3371 0.038 Uiso 1 1 calc R . .
H13D H 0.7470 0.1260 0.3235 0.038 Uiso 1 1 calc R . .
N14' N 0.75019(13) 0.06862(19) 0.38495(11) 0.0284(6) Uani 1 1 d . . .
H14' H 0.7468 0.0164 0.3932 0.034 Uiso 1 1 calc R . .
C15' C 0.80907(16) 0.0996(3) 0.42007(15) 0.0374(9) Uani 1 1 d . . .
H15C H 0.8164 0.1529 0.4075 0.045 Uiso 1 1 calc R . .
H15D H 0.8407 0.0612 0.4200 0.045 Uiso 1 1 calc R . .
C16' C 0.81731(17) 0.1115(2) 0.47455(16) 0.0352(8) Uani 1 1 d . . .
C17' C 0.77854(17) 0.1829(2) 0.47883(14) 0.0333(8) Uani 1 1 d . . .
H17C H 0.7919 0.1969 0.5145 0.040 Uiso 1 1 calc R . .
H17D H 0.7862 0.2312 0.4619 0.040 Uiso 1 1 calc R . .
N18' N 0.71277(13) 0.16684(18) 0.45745(11) 0.0257(6) Uani 1 1 d . . .
H18' H 0.7076 0.1238 0.4744 0.031 Uiso 1 1 calc R . .
C19' C 0.67945(18) 0.2349(2) 0.46696(14) 0.0316(8) Uani 1 1 d . . .
H19C H 0.6793 0.2817 0.4455 0.038 Uiso 1 1 calc R . .
H19D H 0.7011 0.2525 0.5020 0.038 Uiso 1 1 calc R . .
C20' C 0.61616(17) 0.2149(2) 0.45776(13) 0.0302(8) Uani 1 1 d . . .
C21' C 0.5988(2) 0.2110(3) 0.49656(16) 0.0427(10) Uani 1 1 d . . .
H21B H 0.6293 0.2155 0.5295 0.051 Uiso 1 1 calc R . .
C22' C 0.5398(2) 0.2011(3) 0.49055(18) 0.0470(11) Uani 1 1 d . . .
C23' C 0.4956(2) 0.1965(3) 0.44047(19) 0.0491(11) Uani 1 1 d . . .
H23B H 0.4543 0.1904 0.4347 0.059 Uiso 1 1 calc R . .
C24' C 0.5205(3) 0.1968(5) 0.5337(2) 0.084(2) Uani 1 1 d . . .
H24D H 0.4764 0.2017 0.5209 0.127 Uiso 1 1 calc R . .
H24E H 0.5394 0.2417 0.5570 0.127 Uiso 1 1 calc R . .
H24F H 0.5332 0.1443 0.5510 0.127 Uiso 1 1 calc R . .
C25' C 0.3897(2) -0.0190(3) 0.26973(19) 0.0492(11) Uani 1 1 d . . .
H25D H 0.4299 -0.0257 0.2968 0.074 Uiso 1 1 calc R . .
H25E H 0.3805 -0.0664 0.2475 0.074 Uiso 1 1 calc R . .
H25F H 0.3594 -0.0146 0.2837 0.074 Uiso 1 1 calc R . .
C26' C 0.3243(2) 0.0670(3) 0.1986(2) 0.0679(17) Uani 1 1 d . . .
H26D H 0.2944 0.0715 0.2129 0.102 Uiso 1 1 calc R . .
H26E H 0.3149 0.0194 0.1765 0.102 Uiso 1 1 calc R . .
H26F H 0.3233 0.1167 0.1796 0.102 Uiso 1 1 calc R . .
C27' C 0.6103(2) -0.0584(2) 0.21604(15) 0.0386(9) Uani 1 1 d . . .
H27B H 0.5797 -0.0857 0.1889 0.046 Uiso 1 1 calc R . .
C28' C 0.6703(2) -0.0815(3) 0.23099(17) 0.0401(9) Uani 1 1 d . . .
C29' C 0.71278(18) -0.0406(2) 0.27114(15) 0.0342(8) Uani 1 1 d . . .
H29B H 0.7541 -0.0555 0.2820 0.041 Uiso 1 1 calc R . .
C30' C 0.6877(3) -0.1491(3) 0.2029(2) 0.0569(13) Uani 1 1 d . . .
H30D H 0.6653 -0.1412 0.1669 0.085 Uiso 1 1 calc R . .
H30E H 0.6776 -0.2028 0.2124 0.085 Uiso 1 1 calc R . .
H30F H 0.7312 -0.1465 0.2115 0.085 Uiso 1 1 calc R . .
C31' C 0.8038(2) 0.0329(3) 0.49635(16) 0.0456(11) Uani 1 1 d . . .
H31D H 0.7615 0.0172 0.4773 0.068 Uiso 1 1 calc R . .
H31E H 0.8110 0.0422 0.5312 0.068 Uiso 1 1 calc R . .
H31F H 0.8304 -0.0111 0.4945 0.068 Uiso 1 1 calc R . .
C32' C 0.88407(18) 0.1370(3) 0.50379(17) 0.0505(12) Uani 1 1 d . . .
H32D H 0.8919 0.1459 0.5388 0.076 Uiso 1 1 calc R . .
H32E H 0.8919 0.1878 0.4897 0.076 Uiso 1 1 calc R . .
H32F H 0.9107 0.0936 0.5014 0.076 Uiso 1 1 calc R . .
O40' O 0.54805(12) 0.01680(16) 0.35738(10) 0.0348(6) Uani 1 1 d . . .
C41' C 0.59323(18) -0.0024(2) 0.39644(15) 0.0338(8) Uani 1 1 d . . .
O42' O 0.64485(12) 0.02940(17) 0.41085(10) 0.0354(6) Uani 1 1 d . . .
C43' C 0.5848(3) -0.0674(4) 0.4290(2) 0.0627(15) Uani 1 1 d . . .
H43D H 0.5752 -0.0416 0.4549 0.094 Uiso 1 1 calc R . .
H43E H 0.6221 -0.0993 0.4445 0.094 Uiso 1 1 calc R . .
H43F H 0.5515 -0.1036 0.4088 0.094 Uiso 1 1 calc R . .
O45' O 0.51101(15) 0.20915(17) 0.25281(12) 0.0501(8) Uani 1 1 d . . .
C46' C 0.50819(18) 0.2825(2) 0.24241(14) 0.0349(8) Uani 1 1 d . . .
O47' O 0.53415(14) 0.33918(16) 0.27208(11) 0.0440(8) Uani 1 1 d . . .
C48' C 0.4702(2) 0.3072(3) 0.18893(19) 0.0592(14) Uani 1 1 d . . .
H48D H 0.4594 0.2584 0.1678 0.089 Uiso 1 1 calc R . .
H48E H 0.4934 0.3448 0.1775 0.089 Uiso 1 1 calc R . .
H48F H 0.4333 0.3345 0.1870 0.089 Uiso 1 1 calc R . .
O50' O 0.71261(13) 0.23722(16) 0.36539(10) 0.0365(6) Uani 1 1 d . . .
C51' C 0.70825(18) 0.3106(2) 0.35293(15) 0.0347(8) Uani 1 1 d . . .
O52' O 0.66318(14) 0.35536(19) 0.34344(13) 0.0495(8) Uani 1 1 d . . .
C53' C 0.7613(2) 0.3472(3) 0.3473(3) 0.0646(16) Uani 1 1 d . . .
H53D H 0.7981 0.3356 0.3772 0.097 Uiso 1 1 calc R . .
H53E H 0.7557 0.4065 0.3430 0.097 Uiso 1 1 calc R . .
H53F H 0.7650 0.3235 0.3181 0.097 Uiso 1 1 calc R . .
O55' O 0.54124(15) 0.38008(18) 0.37115(11) 0.0455(7) Uani 1 1 d . . .
C56' C 0.5678(3) 0.4067(3) 0.41568(17) 0.0541(13) Uani 1 1 d . . .
O57' O 0.6224(2) 0.4122(2) 0.43864(14) 0.0711(12) Uani 1 1 d . . .
C58' C 0.5227(4) 0.4253(5) 0.4394(3) 0.098(3) Uani 1 1 d . . .
H58D H 0.4996 0.3758 0.4388 0.146 Uiso 1 1 calc R . .
H58E H 0.4949 0.4688 0.4204 0.146 Uiso 1 1 calc R . .
H58F H 0.5451 0.4433 0.4739 0.146 Uiso 1 1 calc R . .

loop_
_atom_site_aniso_label
_atom_site_aniso_U_11
_atom_site_aniso_U_22
_atom_site_aniso_U_33
_atom_site_aniso_U_23
_atom_site_aniso_U_13
_atom_site_aniso_U_12
Zn1 0.0353(2) 0.0341(2) 0.0241(2) -0.00295(17) 0.00945(18) -0.00493(18)
Zn2 0.0348(2) 0.0323(2) 0.0255(2) -0.00348(17) 0.01199(18) -0.00471(17)
Zn3 0.0348(3) 0.0283(4) 0.0291(4) -0.0022(3) 0.0111(2) 0.0024(2)
O1 0.0323(14) 0.0342(14) 0.0289(13) -0.0060(11) 0.0091(11) -0.0040(11)
C1 0.0223(16) 0.0286(17) 0.0347(19) -0.0038(14) 0.0101(14) -0.0057(13)
C2 0.038(2) 0.0275(18) 0.035(2) -0.0033(15) 0.0101(16) -0.0082(15)
C3 0.038(2) 0.042(2) 0.0233(18) -0.0057(16) 0.0015(15) -0.0101(17)
N4 0.0421(19) 0.0420(19) 0.0243(16) -0.0070(14) 0.0113(14) -0.0025(15)
C5 0.044(2) 0.052(3) 0.0245(19) -0.0067(17) 0.0103(17) -0.0083(19)
C6 0.053(3) 0.044(2) 0.0235(19) -0.0043(17) 0.0079(18) -0.0067(19)
C7 0.049(2) 0.049(2) 0.0268(19) 0.0012(17) 0.0167(18) -0.004(2)
N8 0.0385(18) 0.0301(16) 0.0253(15) -0.0003(12) 0.0121(13) 0.0009(13)
C9 0.033(2) 0.036(2) 0.036(2) -0.0091(16) 0.0178(16) -0.0058(15)
C10 0.036(2) 0.036(2) 0.0276(18) -0.0033(15) 0.0175(16) 0.0036(15)
C11 0.0329(19) 0.0244(17) 0.0354(19) -0.0057(14) 0.0165(16) -0.0052(14)
O11 0.0328(14) 0.0299(13) 0.0308(13) -0.0011(11) 0.0114(11) -0.0078(10)
C12 0.0262(17) 0.0327(19) 0.0304(19) -0.0055(15) 0.0068(14) -0.0096(14)
C13 0.033(2) 0.050(2) 0.0251(18) -0.0002(16) 0.0091(15) -0.0120(17)
N14 0.047(2) 0.0257(15) 0.0275(16) -0.0003(12) 0.0133(14) -0.0065(13)
C15 0.034(2) 0.045(2) 0.0205(17) 0.0005(15) 0.0045(15) -0.0058(17)
C16 0.051(2) 0.0291(18) 0.0219(17) -0.0050(14) 0.0109(16) -0.0036(17)
C17 0.041(2) 0.037(2) 0.0295(19) -0.0047(16) 0.0172(17) -0.0016(17)
N18 0.0305(16) 0.0311(16) 0.0307(16) 0.0016(13) 0.0147(13) 0.0015(12)
C19 0.040(2) 0.043(2) 0.031(2) 0.0014(16) 0.0168(17) -0.0074(17)
C20 0.040(2) 0.0288(18) 0.039(2) -0.0014(16) 0.0192(17) -0.0048(16)
C21 0.043(2) 0.048(3) 0.041(2) 0.0019(19) 0.0176(19) -0.0090(19)
C22 0.0240(19) 0.068(3) 0.049(3) 0.002(2) 0.0110(18) -0.001(2)
C23 0.036(2) 0.053(3) 0.038(2) 0.0004(19) 0.0075(18) -0.0080(19)
C24 0.029(2) 0.132(6) 0.056(3) 0.006(3) 0.010(2) 0.006(3)
C25 0.063(3) 0.044(3) 0.043(3) 0.007(2) 0.011(2) 0.001(2)
C26 0.066(3) 0.066(3) 0.035(2) -0.001(2) 0.017(2) -0.012(3)
C27 0.0305(19) 0.037(2) 0.036(2) 0.0006(16) 0.0193(16) -0.0032(15)
C28 0.039(2) 0.034(2) 0.040(2) -0.0017(17) 0.0182(18) -0.0086(16)
C29 0.039(2) 0.0332(19) 0.0284(19) -0.0034(15) 0.0108(16) -0.0049(16)
C30 0.055(3) 0.041(2) 0.047(3) -0.0029(19) 0.024(2) -0.016(2)
C31 0.055(3) 0.039(2) 0.037(2) 0.0002(18) 0.014(2) 0.008(2)
C32 0.059(3) 0.046(2) 0.030(2) 0.0006(18) 0.025(2) 0.004(2)
O40 0.0479(18) 0.0395(16) 0.0293(14) -0.0004(12) 0.0154(13) 0.0052(12)
C41 0.039(2) 0.035(2) 0.033(2) -0.0021(16) 0.0134(17) 0.0027(17)
O42 0.0513(18) 0.0399(16) 0.0292(14) 0.0040(12) 0.0134(13) 0.0078(13)
C43 0.062(3) 0.061(3) 0.050(3) -0.001(2) 0.019(2) 0.026(3)
O45 0.046(2) 0.0298(17) 0.0290(18) 0.0032(14) 0.0190(16) 0.0079(14)
C46 0.037(2) 0.033(2) 0.032(2) -0.0064(18) 0.013(2) 0.0007(19)
O47 0.083(3) 0.067(3) 0.047(2) 0.016(2) 0.041(2) 0.027(2)
C48 0.056(4) 0.056(3) 0.055(3) 0.003(3) 0.031(3) 0.018(3)
O50 0.0554(19) 0.0313(15) 0.0341(15) 0.0012(12) 0.0169(13) 0.0051(13)
C51 0.036(2) 0.036(3) 0.039(3) 0.011(2) 0.021(2) -0.0083(19)
O52 0.046(2) 0.0351(18) 0.0288(17) -0.0084(13) 0.0108(15) 0.0073(14)
C53 0.036(3) 0.038(3) 0.043(3) -0.002(2) 0.010(2) 0.009(2)
O55 0.075(3) 0.060(2) 0.0421(19) -0.0104(16) 0.0234(18) -0.0190(18)
C56 0.046(3) 0.041(2) 0.041(2) 0.0019(19) 0.011(2) 0.0039(19)
O57 0.072(2) 0.048(2) 0.051(2) -0.0070(16) 0.0191(18) 0.0053(17)
C58 0.109(5) 0.068(4) 0.053(3) -0.009(3) 0.041(3) -0.022(3)
Zn1' 0.0275(2) 0.0246(2) 0.0342(2) -0.00068(17) 0.00548(17) -0.00155(16)
Zn2' 0.0247(2) 0.0255(2) 0.0264(2) -0.00033(16) 0.00663(16) -0.00156(15)
Zn3' 0.0338(2) 0.0228(2) 0.0349(2) 0.00284(17) 0.00956(19) 0.00052(16)
O1' 0.0308(13) 0.0231(12) 0.0304(13) -0.0023(10) 0.0128(11) -0.0010(10)
C1' 0.0331(19) 0.0186(15) 0.043(2) 0.0013(14) 0.0167(17) -0.0020(14)
C2' 0.0273(18) 0.0304(19) 0.047(2) -0.0002(17) 0.0153(17) 0.0004(14)
C3' 0.031(2) 0.0275(19) 0.063(3) -0.0083(19) 0.0139(19) 0.0013(15)
N4' 0.0267(16) 0.0234(15) 0.049(2) -0.0015(14) 0.0056(14) -0.0013(12)
C5' 0.0232(19) 0.035(2) 0.063(3) -0.009(2) -0.0002(19) -0.0032(16)
C6' 0.030(2) 0.0241(18) 0.061(3) -0.0155(18) 0.0023(19) -0.0026(15)
C7' 0.030(2) 0.0253(18) 0.047(2) -0.0052(17) -0.0060(17) 0.0058(15)
N8' 0.0316(17) 0.0236(15) 0.0376(17) -0.0016(13) 0.0071(14) -0.0013(12)
C9' 0.041(2) 0.036(2) 0.031(2) -0.0044(16) 0.0085(17) -0.0036(17)
C10' 0.0317(19) 0.0306(18) 0.0280(18) -0.0038(14) 0.0134(15) -0.0040(14)
C11' 0.0275(17) 0.0228(16) 0.0247(16) 0.0004(13) 0.0074(13) -0.0054(13)
O11' 0.0235(12) 0.0234(12) 0.0268(12) -0.0026(9) 0.0032(10) -0.0038(9)
C12' 0.0340(19) 0.0304(18) 0.0251(17) 0.0010(14) 0.0145(15) -0.0051(15)
C13' 0.0297(18) 0.039(2) 0.0267(18) -0.0003(15) 0.0131(15) 0.0012(15)
N14' 0.0278(15) 0.0275(15) 0.0275(15) -0.0050(12) 0.0089(12) -0.0009(12)
C15' 0.0189(17) 0.049(2) 0.039(2) -0.0047(18) 0.0063(15) -0.0012(16)
C16' 0.0257(18) 0.034(2) 0.043(2) -0.0072(17) 0.0113(16) 0.0016(15)
C17' 0.0307(19) 0.0337(19) 0.0298(19) -0.0031(15) 0.0066(15) -0.0032(15)
N18' 0.0243(14) 0.0242(14) 0.0282(15) -0.0006(11) 0.0105(12) 0.0020(11)
C19' 0.039(2) 0.0285(18) 0.0276(18) -0.0012(14) 0.0142(16) 0.0017(15)
C20' 0.035(2) 0.0301(18) 0.0279(18) -0.0021(14) 0.0157(15) 0.0023(15)
C21' 0.056(3) 0.048(2) 0.030(2) 0.0049(18) 0.024(2) -0.004(2)
C22' 0.039(2) 0.055(3) 0.053(3) 0.000(2) 0.025(2) -0.004(2)
C23' 0.043(3) 0.054(3) 0.056(3) -0.005(2) 0.026(2) -0.007(2)
C24' 0.075(4) 0.131(6) 0.064(4) -0.001(4) 0.044(3) -0.008(4)
C25' 0.039(2) 0.040(2) 0.061(3) -0.015(2) 0.013(2) -0.0102(19)
C26' 0.030(2) 0.059(3) 0.086(4) -0.033(3) -0.006(2) 0.005(2)
C27' 0.046(2) 0.035(2) 0.032(2) -0.0076(16) 0.0131(18) -0.0167(18)
C28' 0.045(2) 0.033(2) 0.047(2) -0.0106(18) 0.023(2) -0.0098(17)
C29' 0.033(2) 0.034(2) 0.036(2) -0.0011(16) 0.0144(16) -0.0034(15)
C30' 0.063(3) 0.060(3) 0.058(3) -0.027(2) 0.035(3) -0.011(2)
C31' 0.051(3) 0.039(2) 0.033(2) 0.0026(18) 0.0031(19) 0.0061(19)
C32' 0.0204(18) 0.079(3) 0.039(2) -0.010(2) -0.0010(16) -0.001(2)
O40' 0.0294(14) 0.0277(13) 0.0392(15) 0.0045(11) 0.0059(12) -0.0039(10)
C41' 0.037(2) 0.0322(19) 0.034(2) 0.0024(15) 0.0160(17) 0.0023(16)
O42' 0.0308(14) 0.0367(15) 0.0350(15) 0.0049(12) 0.0097(12) -0.0047(11)
C43' 0.061(3) 0.068(4) 0.057(3) 0.022(3) 0.023(3) -0.020(3)
O45' 0.056(2) 0.0250(14) 0.0495(18) 0.0025(13) 0.0011(15) -0.0025(13)
C46' 0.033(2) 0.0286(18) 0.032(2) -0.0021(15) 0.0028(16) -0.0035(15)
O47' 0.063(2) 0.0206(13) 0.0317(15) -0.0006(11) 0.0021(14) -0.0067(12)
C48' 0.062(3) 0.036(2) 0.051(3) 0.003(2) -0.007(2) -0.002(2)
O50' 0.0444(16) 0.0237(13) 0.0388(15) 0.0015(11) 0.0145(13) -0.0073(11)
C51' 0.035(2) 0.0318(19) 0.034(2) 0.0007(15) 0.0103(16) -0.0072(15)
O52' 0.0370(17) 0.0367(16) 0.069(2) 0.0197(15) 0.0158(15) 0.0030(13)
C53' 0.054(3) 0.037(2) 0.113(5) 0.010(3) 0.045(3) -0.015(2)
O55' 0.055(2) 0.0360(16) 0.0399(17) 0.0064(13) 0.0136(14) 0.0141(13)
C56' 0.078(4) 0.041(2) 0.028(2) -0.0004(18) 0.006(2) 0.026(2)
O57' 0.079(3) 0.063(2) 0.045(2) -0.0097(18) -0.0011(19) 0.015(2)
C58' 0.133(7) 0.097(5) 0.081(5) -0.008(4) 0.063(5) 0.048(5)

loop_
_atom_type_symbol
_atom_type_description
_atom_type_scat_dispersion_real
_atom_type_scat_dispersion_imag
_atom_type_scat_source
C C 0.0033 0.0016 'International Tables Vol C Tables 4.2.6.8 and 6.1.1.4'
H H 0.0000 0.0000 'International Tables Vol C Tables 4.2.6.8 and 6.1.1.4'
N N 0.0061 0.0033 'International Tables Vol C Tables 4.2.6.8 and 6.1.1.4'
O O 0.0106 0.0060 'International Tables Vol C Tables 4.2.6.8 and 6.1.1.4'
Zn Zn 0.2839 1.4301 'International Tables Vol C Tables 4.2.6.8 and 6.1.1.4'

loop_
_geom_angle_atom_site_label_1
_geom_angle_atom_site_label_2
_geom_angle_atom_site_label_3
_geom_angle
_geom_angle_site_symmetry_1
_geom_angle_site_symmetry_3
_geom_angle_publ_flag
N8 Zn1 O11 93.61(11) . . ?
N8 Zn1 N4 95.11(13) . . ?
O11 Zn1 N4 171.08(12) . . ?
N8 Zn1 O40 89.86(12) . . ?
O11 Zn1 O40 94.17(11) . . ?
N4 Zn1 O40 83.99(13) . . ?
N8 Zn1 O45 100.91(14) . . ?
O11 Zn1 O45 88.39(12) . . ?
N4 Zn1 O45 91.79(14) . . ?
O40 Zn1 O45 168.75(13) . . ?
N8 Zn1 O45A 87.1(6) . . ?
O11 Zn1 O45A 95.4(5) . . ?
N4 Zn1 O45A 87.0(6) . . ?
O40 Zn1 O45A 170.1(6) . . ?
O45 Zn1 O45A 15.1(5) . . ?
N8 Zn1 O1 171.92(11) . . ?
O11 Zn1 O1 78.96(10) . . ?
N4 Zn1 O1 92.43(12) . . ?
O40 Zn1 O1 93.81(10) . . ?
O45 Zn1 O1 75.92(13) . . ?
O45A Zn1 O1 90.4(6) . . ?
O11 Zn2 O42 96.39(11) . . ?
O11 Zn2 N14 95.33(12) . . ?
O42 Zn2 N14 87.28(12) . . ?
O11 Zn2 N18 170.99(11) . . ?
O42 Zn2 N18 83.41(12) . . ?
N14 Zn2 N18 93.67(13) . . ?
O11 Zn2 O50 94.67(11) . . ?
O42 Zn2 O50 168.10(11) . . ?
N14 Zn2 O50 87.34(12) . . ?
N18 Zn2 O50 86.36(12) . . ?
O11 Zn2 O1 80.19(10) . . ?
O42 Zn2 O1 95.57(11) . . ?
N14 Zn2 O1 174.92(12) . . ?
N18 Zn2 O1 90.85(11) . . ?
O50 Zn2 O1 90.63(11) . . ?
O52 Zn3 O1 121.94(12) . . ?
O52 Zn3 O45 111.76(16) . . ?
O1 Zn3 O45 85.74(13) . . ?
O52 Zn3 O55 110.31(15) . . ?
O1 Zn3 O55 122.23(14) . . ?
O45 Zn3 O55 97.10(14) . . ?
O52 Zn3 O57 94.45(15) . . ?
O1 Zn3 O57 92.81(12) . . ?
O45 Zn3 O57 149.95(14) . . ?
O55 Zn3 O57 58.65(13) . . ?
O52A Zn3A O55 128.1(9) . . ?
O52A Zn3A O57 92.4(9) . . ?
O55 Zn3A O57 68.6(2) . . ?
O52A Zn3A O47A 91.2(11) . . ?
O55 Zn3A O47A 81.8(8) . . ?
O57 Zn3A O47A 144.8(8) . . ?
O52A Zn3A O1 118.4(8) . . ?
O55 Zn3A O1 111.2(3) . . ?
O57 Zn3A O1 94.7(2) . . ?
O47A Zn3A O1 114.1(8) . . ?
C1 O1 Zn3 118.1(2) . . ?
C1 O1 Zn2 119.8(2) . . ?
Zn3 O1 Zn2 108.79(12) . . ?
C1 O1 Zn1 117.3(2) . . ?
Zn3 O1 Zn1 98.17(12) . . ?
Zn2 O1 Zn1 89.22(10) . . ?
C1 O1 Zn3A 111.6(2) . . ?
Zn2 O1 Zn3A 105.97(16) . . ?
Zn1 O1 Zn3A 110.74(19) . . ?
O1 C1 C2 121.2(3) . . ?
O1 C1 C20 119.5(3) . . ?
C2 C1 C20 119.2(3) . . ?
C1 C2 C23 118.3(4) . . ?
C1 C2 C3 122.2(4) . . ?
C23 C2 C3 119.4(4) . . ?
N4 C3 C2 113.8(3) . . ?
C5 N4 C3 110.1(3) . . ?
C5 N4 Zn1 116.1(3) . . ?
C3 N4 Zn1 110.5(2) . . ?
N4 C5 C6 114.7(3) . . ?
C25 C6 C7 112.0(4) . . ?
C25 C6 C5 112.2(4) . . ?
C7 C6 C5 111.2(4) . . ?
C25 C6 C26 108.3(4) . . ?
C7 C6 C26 104.5(4) . . ?
C5 C6 C26 108.3(4) . . ?
N8 C7 C6 114.3(4) . . ?
C7 N8 C9 108.9(3) . . ?
C7 N8 Zn1 118.0(3) . . ?
C9 N8 Zn1 107.9(2) . . ?
N8 C9 C10 112.1(3) . . ?
C27 C10 C11 119.7(3) . . ?
C27 C10 C9 118.5(3) . . ?
C11 C10 C9 121.7(3) . . ?
O11 C11 C10 120.6(3) . . ?
O11 C11 C12 122.9(3) . . ?
C10 C11 C12 116.5(3) . . ?
C11 O11 Zn2 123.0(2) . . ?
C11 O11 Zn1 122.6(2) . . ?
Zn2 O11 Zn1 97.73(11) . . ?
C29 C12 C11 120.6(4) . . ?
C29 C12 C13 119.8(3) . . ?
C11 C12 C13 119.3(3) . . ?
N14 C13 C12 116.2(3) . . ?
C13 N14 C15 109.8(3) . . ?
C13 N14 Zn2 107.6(2) . . ?
C15 N14 Zn2 117.3(2) . . ?
N14 C15 C16 115.8(3) . . ?
C15 C16 C31 112.4(4) . . ?
C15 C16 C17 111.7(3) . . ?
C31 C16 C17 110.0(3) . . ?
C15 C16 C32 106.5(3) . . ?
C31 C16 C32 109.5(3) . . ?
C17 C16 C32 106.5(3) . . ?
N18 C17 C16 116.4(3) . . ?
C17 N18 C19 110.5(3) . . ?
C17 N18 Zn2 115.9(2) . . ?
C19 N18 Zn2 111.5(2) . . ?
N18 C19 C20 113.9(3) . . ?
C21 C20 C1 120.4(4) . . ?
C21 C20 C19 118.4(4) . . ?
C1 C20 C19 120.9(4) . . ?
C20 C21 C22 120.8(4) . . ?
C23 C22 C21 117.3(4) . . ?
C23 C22 C24 122.4(4) . . ?
C21 C22 C24 120.2(4) . . ?
C22 C23 C2 123.6(4) . . ?
C28 C27 C10 123.6(4) . . ?
C27 C28 C29 115.7(4) . . ?
C27 C28 C30 121.4(4) . . ?
C29 C28 C30 122.9(4) . . ?
C12 C29 C28 123.3(4) . . ?
C41 O40 Zn1 130.6(3) . . ?
O40 C41 O42 125.1(4) . . ?
O40 C41 C43 117.8(4) . . ?
O42 C41 C43 117.1(4) . . ?
C41 O42 Zn2 128.4(3) . . ?
C46 O45 Zn3 126.0(3) . . ?
C46 O45 Zn1 135.1(3) . . ?
Zn3 O45 Zn1 98.82(15) . . ?
O47 C46 O45 125.9(5) . . ?
O47 C46 C48 119.6(5) . . ?
O45 C46 C48 114.4(4) . . ?
C51A O50 Zn2 159.3(11) . . ?
C51 O50 Zn2 144.2(3) . . ?
O50 C51 O52 124.9(5) . . ?
O50 C51 C53 117.8(5) . . ?
O52 C51 C53 117.3(5) . . ?
C51 O52 Zn3 118.4(3) . . ?
C46A O45A Zn1 140.4(17) . . ?
O45A C46A O47A 126(3) . . ?
O45A C46A C48A 124(3) . . ?
O47A C46A C48A 110(2) . . ?
C46A O47A Zn3A 118(2) . . ?
O52A C51A O50 119(2) . . ?
O52A C51A C53A 118(2) . . ?
O50 C51A C53A 122.7(19) . . ?
C51A O52A Zn3A 124(2) . . ?
C56 O55 Zn3A 84.7(3) . . ?
C56 O55 Zn3 97.4(3) . . ?
O57 C56 O55 120.5(4) . . ?
O57 C56 C58 120.9(5) . . ?
O55 C56 C58 118.6(4) . . ?
C56 O57 Zn3A 84.8(3) . . ?
C56 O57 Zn3 83.5(3) . . ?
O11' Zn1' N8' 95.20(11) . . ?
O11' Zn1' O40' 95.56(10) . . ?
N8' Zn1' O40' 91.75(12) . . ?
O11' Zn1' N4' 170.54(12) . . ?
N8' Zn1' N4' 94.07(13) . . ?
O40' Zn1' N4' 82.25(12) . . ?
O11' Zn1' O45' 93.29(12) . . ?
N8' Zn1' O45' 85.82(12) . . ?
O40' Zn1' O45' 171.00(12) . . ?
N4' Zn1' O45' 89.27(14) . . ?
O11' Zn1' O1' 80.45(9) . . ?
N8' Zn1' O1' 174.13(12) . . ?
O40' Zn1' O1' 92.59(10) . . ?
N4' Zn1' O1' 90.44(11) . . ?
O45' Zn1' O1' 90.48(10) . . ?
O11' Zn2' O50' 95.54(10) . . ?
O11' Zn2' N14' 94.28(11) . . ?
O50' Zn2' N14' 86.18(12) . . ?
O11' Zn2' N18' 171.68(10) . . ?
O50' Zn2' N18' 87.96(11) . . ?
N14' Zn2' N18' 93.48(11) . . ?
O11' Zn2' O42' 95.16(10) . . ?
O50' Zn2' O42' 169.05(11) . . ?
N14' Zn2' O42' 90.68(11) . . ?
N18' Zn2' O42' 81.76(11) . . ?
O11' Zn2' O1' 81.53(9) . . ?
O50' Zn2' O1' 90.61(10) . . ?
N14' Zn2' O1' 174.46(11) . . ?
N18' Zn2' O1' 90.91(10) . . ?
O42' Zn2' O1' 93.29(10) . . ?
O55' Zn3' O52' 122.94(15) . . ?
O55' Zn3' O47' 97.44(13) . . ?
O52' Zn3' O47' 99.68(14) . . ?
O55' Zn3' O1' 103.32(12) . . ?
O52' Zn3' O1' 114.71(11) . . ?
O47' Zn3' O1' 118.45(10) . . ?
C1' O1' Zn3' 111.7(2) . . ?
C1' O1' Zn2' 115.5(2) . . ?
Zn3' O1' Zn2' 114.37(11) . . ?
C1' O1' Zn1' 115.0(2) . . ?
Zn3' O1' Zn1' 111.55(11) . . ?
Zn2' O1' Zn1' 86.53(8) . . ?
O1' C1' C2' 121.0(4) . . ?
O1' C1' C20' 120.3(3) . . ?
C2' C1' C20' 118.5(4) . . ?
C23' C2' C1' 119.2(4) . . ?
C23' C2' C3' 120.0(4) . . ?
C1' C2' C3' 120.7(4) . . ?
C2' C3' N4' 114.7(3) . . ?
C5' N4' C3' 111.1(3) . . ?
C5' N4' Zn1' 116.6(3) . . ?
C3' N4' Zn1' 111.9(2) . . ?
N4' C5' C6' 113.7(3) . . ?
C25' C6' C5' 112.8(4) . . ?
C25' C6' C26' 108.9(4) . . ?
C5' C6' C26' 105.5(3) . . ?
C25' C6' C7' 112.3(4) . . ?
C5' C6' C7' 112.4(4) . . ?
C26' C6' C7' 104.3(4) . . ?
N8' C7' C6' 115.1(4) . . ?
C9' N8' C7' 108.5(3) . . ?
C9' N8' Zn1' 108.1(2) . . ?
C7' N8' Zn1' 116.6(2) . . ?
N8' C9' C10' 115.6(3) . . ?
C27' C10' C11' 122.1(4) . . ?
C27' C10' C9' 116.8(3) . . ?
C11' C10' C9' 120.7(3) . . ?
O11' C11' C10' 122.9(3) . . ?
O11' C11' C12' 121.3(3) . . ?
C10' C11' C12' 115.6(3) . . ?
C11' O11' Zn1' 122.9(2) . . ?
C11' O11' Zn2' 124.1(2) . . ?
Zn1' O11' Zn2' 98.98(11) . . ?
C29' C12' C11' 120.9(3) . . ?
C29' C12' C13' 117.8(3) . . ?
C11' C12' C13' 121.0(3) . . ?
N14' C13' C12' 115.4(3) . . ?
C13' N14' C15' 108.5(3) . . ?
C13' N14' Zn2' 107.5(2) . . ?
C15' N14' Zn2' 117.1(2) . . ?
N14' C15' C16' 116.7(3) . . ?
C31' C16' C17' 111.1(3) . . ?
C31' C16' C15' 111.8(3) . . ?
C17' C16' C15' 111.0(3) . . ?
C31' C16' C32' 110.4(4) . . ?
C17' C16' C32' 106.6(3) . . ?
C15' C16' C32' 105.8(3) . . ?
N18' C17' C16' 114.8(3) . . ?
C19' N18' C17' 111.5(3) . . ?
C19' N18' Zn2' 110.7(2) . . ?
C17' N18' Zn2' 116.3(2) . . ?
N18' C19' C20' 114.1(3) . . ?
C21' C20' C1' 119.3(4) . . ?
C21' C20' C19' 120.4(4) . . ?
C1' C20' C19' 120.2(3) . . ?
C20' C21' C22' 123.7(4) . . ?
C21' C22' C23' 116.1(4) . . ?
C21' C22' C24' 123.8(5) . . ?
C23' C22' C24' 120.2(5) . . ?
C2' C23' C22' 122.7(4) . . ?
C10' C27' C28' 121.0(4) . . ?
C29' C28' C27' 117.2(4) . . ?
C29' C28' C30' 122.3(4) . . ?
C27' C28' C30' 120.5(4) . . ?
C12' C29' C28' 122.9(4) . . ?
C41' O40' Zn1' 130.1(3) . . ?
O42' C41' O40' 125.3(4) . . ?
O42' C41' C43' 117.0(4) . . ?
O40' C41' C43' 117.7(4) . . ?
C41' O42' Zn2' 128.7(3) . . ?
C46' O45' Zn1' 150.7(3) . . ?
O45' C46' O47' 125.8(4) . . ?
O45' C46' C48' 117.8(4) . . ?
O47' C46' C48' 116.4(4) . . ?
C46' O47' Zn3' 122.0(3) . . ?
C51' O50' Zn2' 148.7(3) . . ?
O50' C51' O52' 126.2(4) . . ?
O50' C51' C53' 116.6(4) . . ?
O52' C51' C53' 117.2(4) . . ?
C51' O52' Zn3' 124.3(3) . . ?
C56' O55' Zn3' 119.5(3) . . ?
O57' C56' O55' 124.8(5) . . ?
O57' C56' C58' 122.8(5) . . ?
O55' C56' C58' 112.3(5) . . ?

loop_
_geom_bond_atom_site_label_1
_geom_bond_atom_site_label_2
_geom_bond_distance
_geom_bond_site_symmetry_2
_geom_bond_publ_flag
Zn1 N8 2.074(3) . ?
Zn1 O11 2.093(3) . ?
Zn1 N4 2.106(3) . ?
Zn1 O40 2.125(3) . ?
Zn1 O45 2.177(3) . ?
Zn1 O45A 2.22(2) . ?
Zn1 O1 2.232(3) . ?
Zn2 O11 2.054(3) . ?
Zn2 O42 2.104(3) . ?
Zn2 N14 2.119(3) . ?
Zn2 N18 2.120(3) . ?
Zn2 O50 2.164(3) . ?
Zn2 O1 2.215(3) . ?
Zn3 O52 1.955(3) . ?
Zn3 O1 1.974(3) . ?
Zn3 O45 2.012(4) . ?
Zn3 O55 2.034(3) . ?
Zn3 O57 2.361(4) . ?
Zn3A O52A 1.83(3) . ?
Zn3A O55 1.913(6) . ?
Zn3A O57 1.938(7) . ?
Zn3A O47A 2.04(3) . ?
Zn3A O1 2.330(7) . ?
O1 C1 1.373(4) . ?
C1 C2 1.395(5) . ?
C1 C20 1.416(5) . ?
C2 C23 1.407(6) . ?
C2 C3 1.512(6) . ?
C3 N4 1.477(5) . ?
N4 C5 1.455(5) . ?
C5 C6 1.535(6) . ?
C6 C25 1.511(7) . ?
C6 C7 1.533(6) . ?
C6 C26 1.541(6) . ?
C7 N8 1.489(5) . ?
N8 C9 1.492(5) . ?
C9 C10 1.492(5) . ?
C10 C27 1.398(5) . ?
C10 C11 1.403(5) . ?
C11 O11 1.351(4) . ?
C11 C12 1.431(5) . ?
C12 C29 1.361(5) . ?
C12 C13 1.512(5) . ?
C13 N14 1.456(5) . ?
N14 C15 1.484(5) . ?
C15 C16 1.514(6) . ?
C16 C31 1.527(6) . ?
C16 C17 1.541(5) . ?
C16 C32 1.556(5) . ?
C17 N18 1.451(5) . ?
N18 C19 1.481(5) . ?
C19 C20 1.498(6) . ?
C20 C21 1.382(6) . ?
C21 C22 1.421(6) . ?
C22 C23 1.365(7) . ?
C22 C24 1.511(6) . ?
C27 C28 1.375(5) . ?
C28 C29 1.392(6) . ?
C28 C30 1.502(6) . ?
O40 C41 1.257(5) . ?
C41 O42 1.265(5) . ?
C41 C43 1.519(6) . ?
O45 C46 1.292(6) . ?
C46 O47 1.211(6) . ?
C46 C48 1.534(7) . ?
O50 C51A 1.240(19) . ?
O50 C51 1.241(6) . ?
C51 O52 1.268(6) . ?
C51 C53 1.481(7) . ?
O45A C46A 1.31(2) . ?
C46A O47A 1.32(2) . ?
C46A C48A 1.499(19) . ?
C51A O52A 1.24(2) . ?
C51A C53A 1.526(19) . ?
O55 C56 1.273(6) . ?
C56 O57 1.227(5) . ?
C56 C58 1.517(7) . ?
Zn1' O11' 2.050(3) . ?
Zn1' N8' 2.099(3) . ?
Zn1' O40' 2.101(3) . ?
Zn1' N4' 2.126(4) . ?
Zn1' O45' 2.142(3) . ?
Zn1' O1' 2.314(2) . ?
Zn2' O11' 2.068(2) . ?
Zn2' O50' 2.109(3) . ?
Zn2' N14' 2.112(3) . ?
Zn2' N18' 2.130(3) . ?
Zn2' O42' 2.131(3) . ?
Zn2' O1' 2.253(2) . ?
Zn3' O55' 1.933(3) . ?
Zn3' O52' 1.934(3) . ?
Zn3' O47' 1.964(3) . ?
Zn3' O1' 2.013(2) . ?
O1' C1' 1.364(5) . ?
C1' C2' 1.418(5) . ?
C1' C20' 1.420(5) . ?
C2' C23' 1.370(6) . ?
C2' C3' 1.485(6) . ?
C3' N4' 1.492(5) . ?
N4' C5' 1.471(5) . ?
C5' C6' 1.514(6) . ?
C6' C25' 1.488(7) . ?
C6' C26' 1.559(6) . ?
C6' C7' 1.567(7) . ?
C7' N8' 1.462(5) . ?
N8' C9' 1.459(6) . ?
C9' C10' 1.518(6) . ?
C10' C27' 1.387(6) . ?
C10' C11' 1.402(5) . ?
C11' O11' 1.347(4) . ?
C11' C12' 1.422(5) . ?
C12' C29' 1.367(5) . ?
C12' C13' 1.522(5) . ?
C13' N14' 1.466(5) . ?
N14' C15' 1.467(5) . ?
C15' C16' 1.546(6) . ?
C16' C31' 1.529(6) . ?
C16' C17' 1.535(5) . ?
C16' C32' 1.547(5) . ?
C17' N18' 1.478(5) . ?
N18' C19' 1.467(5) . ?
C19' C20' 1.481(5) . ?
C20' C21' 1.371(5) . ?
C21' C22' 1.378(6) . ?
C22' C23' 1.426(7) . ?
C22' C24' 1.526(7) . ?
C27' C28' 1.388(6) . ?
C28' C29' 1.381(6) . ?
C28' C30' 1.540(6) . ?
O40' C41' 1.260(5) . ?
C41' O42' 1.257(5) . ?
C41' C43' 1.499(6) . ?
O45' C46' 1.231(5) . ?
C46' O47' 1.252(4) . ?
C46' C48' 1.518(6) . ?
O50' C51' 1.245(5) . ?
C51' O52' 1.248(5) . ?
C51' C53' 1.487(6) . ?
O55' C56' 1.277(5) . ?
C56' O57' 1.218(6) . ?
C56' C58' 1.549(8) . ?

loop_
_platon_squeeze_void_nr
_platon_squeeze_void_average_x
_platon_squeeze_void_average_y
_platon_squeeze_void_average_z
_platon_squeeze_void_volume
_platon_squeeze_void_count_electrons
_platon_squeeze_void_content
1 0.278 0.239 0.259 3716 589 ' '
